data_7021171
loop_
_publ_author_name
'Wu, Jianguo'
'Dai, Wei'
'Farnaby, Joy H.'
'Hazari, Nilay'
'Le Roy, Jennifer J.'
'Mereacre, Valeriu'
'Murugesu, Muralee'
'Powell, Annie K.'
'Takase, Michael K.'

_publ_section_title
;
 Synthesis and catalytic activity of iron complexes with bidentate NHC
 ligands.
;
_journal_issue 20
_journal_name_full 'Dalton transactions (Cambridge, England : 2003)'
_journal_page_first 7404
_journal_page_last 7413
_journal_paper_doi 10.1039/c3dt32551b
_journal_volume 42
_journal_year 2013
_chemical_formula_sum 'C36 H50 Cl2 Fe N5'
_chemical_formula_weight 679.56
_chemical_name_systematic
;
?
;
_space_group_IT_number 2
_symmetry_cell_setting triclinic
_symmetry_space_group_name_Hall '-P 1'
_symmetry_space_group_name_H-M 'P -1'
_atom_sites_solution_hydrogens geom
_atom_sites_solution_primary direct
_atom_sites_solution_secondary difmap
_audit_creation_method SHELXL-97
_cell_angle_alpha 85.624(6)
_cell_angle_beta 87.635(6)
_cell_angle_gamma 86.017(6)
_cell_formula_units_Z 2
_cell_length_a 9.5506(2)
_cell_length_b 14.1282(3)
_cell_length_c 14.2614(10)
_cell_measurement_reflns_used 34723
_cell_measurement_temperature 93(2)
_cell_measurement_theta_max 65.8
_cell_measurement_theta_min 3.1
_cell_volume 1912.83(15)
_computing_cell_refinement 'CrystalClear-SM Expert 2.0 r12 (Rigaku, 2011)'
_computing_data_collection 'CrystalClear-SM Expert 2.0 r12 (Rigaku, 2011)'
_computing_data_reduction 'CrystalClear-SM Expert 2.0 r12 (Rigaku, 2011)'
_computing_molecular_graphics 'ORTEP-3 (Farrugia, 1997)'
_computing_publication_material 'SHELXL-97 (Sheldrick, 2008)'
_computing_structure_refinement 'SHELXL-97 (Sheldrick, 2008)'
_computing_structure_solution 'SHELXS-97 (Sheldrick, 2008)'
_diffrn_ambient_temperature 93(2)
_diffrn_detector_area_resol_mean 22.2
_diffrn_measured_fraction_theta_full 0.979
_diffrn_measured_fraction_theta_max 0.979
_diffrn_measurement_device_type 'Rigaku Saturn944+ CCD'
_diffrn_measurement_method \w
_diffrn_radiation_monochromator confocal
_diffrn_radiation_source 'microfocus rotating anode'
_diffrn_radiation_type CuK\a
_diffrn_radiation_wavelength 1.54187
_diffrn_reflns_av_R_equivalents 0.0991
_diffrn_reflns_av_unetI/netI 0.0514
_diffrn_reflns_limit_h_max 11
_diffrn_reflns_limit_h_min -11
_diffrn_reflns_limit_k_max 16
_diffrn_reflns_limit_k_min -16
_diffrn_reflns_limit_l_max 16
_diffrn_reflns_limit_l_min -15
_diffrn_reflns_number 55654
_diffrn_reflns_theta_full 65.82
_diffrn_reflns_theta_max 65.82
_diffrn_reflns_theta_min 3.11
_exptl_absorpt_coefficient_mu 4.665
_exptl_absorpt_correction_T_max 0.8002
_exptl_absorpt_correction_T_min 0.4556
_exptl_absorpt_correction_type multi-scan
_exptl_absorpt_process_details 'Jacobson, R. (1998) Private Communication'
_exptl_crystal_colour Colorless
_exptl_crystal_density_diffrn 1.180
_exptl_crystal_density_method 'not measured'
_exptl_crystal_description Block
_exptl_crystal_F_000 722
_exptl_crystal_size_max 0.20
_exptl_crystal_size_mid 0.10
_exptl_crystal_size_min 0.05
_refine_diff_density_max 1.077
_refine_diff_density_min -1.022
_refine_diff_density_rms 0.104
_refine_ls_extinction_method none
_refine_ls_goodness_of_fit_ref 1.075
_refine_ls_hydrogen_treatment constr
_refine_ls_matrix_type full
_refine_ls_number_parameters 595
_refine_ls_number_reflns 6506
_refine_ls_number_restraints 1051
_refine_ls_restrained_S_all 1.017
_refine_ls_R_factor_all 0.0898
_refine_ls_R_factor_gt 0.0832
_refine_ls_shift/su_max 0.000
_refine_ls_shift/su_mean 0.000
_refine_ls_structure_factor_coef Fsqd
_refine_ls_weighting_details 'calc w=1/[\s^2^(Fo^2^)+(0.1773P)^2^+1.2766P] where P=(Fo^2^+2Fc^2^)/3'
_refine_ls_weighting_scheme calc
_refine_ls_wR_factor_gt 0.2388
_refine_ls_wR_factor_ref 0.2486
_reflns_number_gt 5633
_reflns_number_total 6506
_reflns_threshold_expression >2sigma(I)
_cod_data_source_file c3dt32551b.txt
_cod_data_source_block '_Compound_{BnN(CH2CH2CH2-N-tert-butyl-imidazole-2-ylidene)2}FeCl2'
_cod_original_cell_volume 1912.84(15)
_cod_original_sg_symbol_H-M P-1
_cod_database_code 7021171

loop_
_symmetry_equiv_pos_as_xyz
'x, y, z'
'-x, -y, -z'

loop_
_atom_site_label
_atom_site_type_symbol
_atom_site_fract_x
_atom_site_fract_y
_atom_site_fract_z
_atom_site_U_iso_or_equiv
_atom_site_adp_type
_atom_site_occupancy
_atom_site_symmetry_multiplicity
_atom_site_calc_flag
_atom_site_refinement_flags
_atom_site_disorder_assembly
_atom_site_disorder_group
Cl1 Cl 0.73636(11) -0.13956(7) 0.17303(7) 0.0494(3) Uani 1 1 d . . .
Cl2 Cl 0.45193(10) 0.03129(7) 0.25108(7) 0.0468(3) Uani 1 1 d . . .
Fe1 Fe 0.69682(6) 0.01116(4) 0.22604(4) 0.0405(2) Uani 1 1 d . . .
C1 C 0.7398(4) 0.0522(3) 0.3641(3) 0.0419(9) Uani 1 1 d . . .
N1 N 0.7564(4) 0.0035(3) 0.4501(2) 0.0443(8) Uani 1 1 d . . .
C13 C 0.7648(5) -0.1028(3) 0.4680(3) 0.0494(10) Uani 1 1 d . . .
C14 C 0.6231(5) -0.1378(4) 0.4493(4) 0.0625(13) Uani 1 1 d . . .
H14A H 0.5519 -0.1108 0.4929 0.094 Uiso 1 1 calc R . .
H14B H 0.6273 -0.2074 0.4584 0.094 Uiso 1 1 calc R . .
H14C H 0.5982 -0.1178 0.3844 0.094 Uiso 1 1 calc R . .
C15 C 0.8815(5) -0.1450(3) 0.4039(3) 0.0517(10) Uani 1 1 d . . .
H15A H 0.8594 -0.1280 0.3380 0.078 Uiso 1 1 calc R . .
H15B H 0.8889 -0.2144 0.4154 0.078 Uiso 1 1 calc R . .
H15C H 0.9709 -0.1196 0.4172 0.078 Uiso 1 1 calc R . .
C16 C 0.8038(6) -0.1298(4) 0.5688(3) 0.0665(14) Uani 1 1 d . . .
H16A H 0.8929 -0.1032 0.5807 0.100 Uiso 1 1 calc R . .
H16B H 0.8137 -0.1992 0.5793 0.100 Uiso 1 1 calc R . .
H16C H 0.7300 -0.1044 0.6115 0.100 Uiso 1 1 calc R . .
C2 C 0.7587(5) 0.0659(3) 0.5203(3) 0.0513(10) Uani 1 1 d . . .
H2 H 0.7674 0.0495 0.5858 0.062 Uiso 1 1 calc R . .
C3 C 0.7463(5) 0.1540(4) 0.4780(3) 0.0527(11) Uani 1 1 d . . .
H3 H 0.7454 0.2120 0.5077 0.063 Uiso 1 1 calc R . .
N2 N 0.7351(4) 0.1444(3) 0.3831(2) 0.0449(8) Uani 1 1 d . . .
C4 C 0.7129(5) 0.2255(3) 0.3131(3) 0.0475(10) Uani 1 1 d . . .
H4A H 0.7338 0.2038 0.2494 0.057 Uiso 1 1 calc R . .
H4B H 0.7792 0.2742 0.3238 0.057 Uiso 1 1 calc R . .
C5 C 0.5642(5) 0.2705(3) 0.3177(3) 0.0518(10) Uani 1 1 d . . .
H5A H 0.4974 0.2221 0.3071 0.062 Uiso 1 1 calc R . .
H5B H 0.5431 0.2932 0.3810 0.062 Uiso 1 1 calc R . .
C6 C 0.5454(5) 0.3530(3) 0.2443(3) 0.0533(11) Uani 1 1 d . . .
H6A H 0.4483 0.3817 0.2505 0.064 Uiso 1 1 calc R . .
H6B H 0.6100 0.4020 0.2570 0.064 Uiso 1 1 calc R . .
N3 N 0.5720(4) 0.3268(3) 0.1467(3) 0.0508(9) Uani 1 1 d . A .
C21 C 0.5931(5) 0.4132(3) 0.0851(4) 0.0577(11) Uani 1 1 d DU . .
H23A H 0.5130 0.4598 0.0961 0.069 Uiso 0.66(3) 1 calc PR A 1
H23B H 0.5908 0.3967 0.0190 0.069 Uiso 0.66(3) 1 calc PR A 1
H23C H 0.5099 0.4585 0.0910 0.069 Uiso 0.34(3) 1 calc PR A 2
H23D H 0.6030 0.3966 0.0189 0.069 Uiso 0.34(3) 1 calc PR A 2
C22 C 0.7257(12) 0.4603(9) 0.0968(19) 0.056(3) Uani 0.66(3) 1 d PDU A 1
C23 C 0.8552(11) 0.4095(9) 0.1011(13) 0.062(3) Uani 0.66(3) 1 d PDU A 1
H23 H 0.8600 0.3421 0.1003 0.075 Uiso 0.66(3) 1 calc PR A 1
C24 C 0.9763(11) 0.4551(8) 0.1064(14) 0.070(3) Uani 0.66(3) 1 d PDU A 1
H24 H 1.0639 0.4192 0.1114 0.084 Uiso 0.66(3) 1 calc PR A 1
C25 C 0.9711(11) 0.5529(7) 0.1046(13) 0.069(3) Uani 0.66(3) 1 d PDU A 1
H25 H 1.0555 0.5845 0.1065 0.083 Uiso 0.66(3) 1 calc PR A 1
C26 C 0.8436(12) 0.6052(7) 0.0999(11) 0.063(3) Uani 0.66(3) 1 d PDU A 1
H26 H 0.8400 0.6726 0.0991 0.076 Uiso 0.66(3) 1 calc PR A 1
C27 C 0.7218(13) 0.5592(8) 0.0965(13) 0.058(3) Uani 0.66(3) 1 d PDU A 1
H27 H 0.6341 0.5953 0.0938 0.070 Uiso 0.66(3) 1 calc PR A 1
C22A C 0.724(2) 0.4604(16) 0.111(4) 0.060(4) Uani 0.34(3) 1 d PDU A 2
C23A C 0.850(2) 0.4087(16) 0.132(2) 0.062(4) Uani 0.34(3) 1 d PDU A 2
H23E H 0.8523 0.3413 0.1339 0.074 Uiso 0.34(3) 1 calc PR A 2
C24A C 0.972(2) 0.4504(14) 0.150(2) 0.069(4) Uani 0.34(3) 1 d PDU A 2
H24A H 1.0551 0.4118 0.1627 0.083 Uiso 0.34(3) 1 calc PR A 2
C25A C 0.972(2) 0.5486(14) 0.149(2) 0.074(4) Uani 0.34(3) 1 d PDU A 2
H25A H 1.0562 0.5783 0.1585 0.089 Uiso 0.34(3) 1 calc PR A 2
C26A C 0.846(2) 0.6025(15) 0.135(2) 0.072(4) Uani 0.34(3) 1 d PDU A 2
H26A H 0.8429 0.6697 0.1370 0.086 Uiso 0.34(3) 1 calc PR A 2
C27A C 0.726(3) 0.5583(16) 0.118(3) 0.065(4) Uani 0.34(3) 1 d PDU A 2
H27A H 0.6406 0.5963 0.1118 0.078 Uiso 0.34(3) 1 calc PR A 2
C7 C 0.4522(5) 0.2795(3) 0.1159(3) 0.0535(11) Uani 1 1 d . . .
H7A H 0.3719 0.3274 0.1086 0.064 Uiso 1 1 calc R A .
H7B H 0.4254 0.2314 0.1663 0.064 Uiso 1 1 calc R . .
C8 C 0.4751(5) 0.2306(3) 0.0241(3) 0.0513(10) Uani 1 1 d . A .
H8A H 0.3819 0.2209 -0.0001 0.062 Uiso 1 1 calc R . .
H8B H 0.5222 0.2746 -0.0224 0.062 Uiso 1 1 calc R . .
C9 C 0.5601(4) 0.1360(3) 0.0285(3) 0.0475(10) Uani 1 1 d . . .
H9A H 0.5220 0.0945 0.0813 0.057 Uiso 1 1 calc R A .
H9B H 0.5482 0.1050 -0.0303 0.057 Uiso 1 1 calc R . .
N4 N 0.7102(4) 0.1431(2) 0.0412(2) 0.0429(8) Uani 1 1 d . A .
C10 C 0.7935(5) 0.1914(3) -0.0250(3) 0.0517(11) Uani 1 1 d . . .
H10 H 0.7632 0.2267 -0.0807 0.062 Uiso 1 1 calc R A .
C11 C 0.9245(5) 0.1789(3) 0.0044(3) 0.0508(10) Uani 1 1 d . A .
H11 H 1.0053 0.2043 -0.0263 0.061 Uiso 1 1 calc R . .
N5 N 0.9214(4) 0.1225(2) 0.0877(2) 0.0412(7) Uani 1 1 d . . .
C17 C 1.0534(4) 0.0968(3) 0.1397(3) 0.0415(9) Uani 1 1 d . A .
C18 C 1.1641(5) 0.0575(4) 0.0715(3) 0.0539(11) Uani 1 1 d . . .
H18A H 1.1305 0.0016 0.0450 0.081 Uiso 1 1 calc R A .
H18B H 1.2508 0.0392 0.1046 0.081 Uiso 1 1 calc R . .
H18C H 1.1825 0.1062 0.0207 0.081 Uiso 1 1 calc R . .
C19 C 1.0291(5) 0.0198(3) 0.2177(3) 0.0479(10) Uani 1 1 d . . .
H19A H 0.9651 0.0455 0.2663 0.072 Uiso 1 1 calc R A .
H19B H 1.1189 -0.0023 0.2453 0.072 Uiso 1 1 calc R . .
H19C H 0.9877 -0.0337 0.1917 0.072 Uiso 1 1 calc R . .
C20 C 1.0995(5) 0.1856(3) 0.1806(3) 0.0535(11) Uani 1 1 d . . .
H20A H 1.1194 0.2336 0.1294 0.080 Uiso 1 1 calc R A .
H20B H 1.1844 0.1694 0.2164 0.080 Uiso 1 1 calc R . .
H20C H 1.0244 0.2110 0.2224 0.080 Uiso 1 1 calc R . .
C12 C 0.7880(4) 0.0999(3) 0.1122(3) 0.0409(9) Uani 1 1 d . A .
C1S C 0.3407(8) 0.7850(5) 0.2664(6) 0.0579(15) Uani 0.851(8) 1 d PDU B 1
H1S H 0.3704 0.8475 0.2692 0.070 Uiso 0.851(8) 1 calc PR B 1
C2S C 0.4378(6) 0.7110(4) 0.2508(4) 0.0584(14) Uani 0.851(8) 1 d PDU B 1
H2S H 0.5347 0.7222 0.2432 0.070 Uiso 0.851(8) 1 calc PR B 1
C3S C 0.3945(6) 0.6206(4) 0.2460(5) 0.0713(18) Uani 0.851(8) 1 d PDU B 1
H3S H 0.4613 0.5690 0.2359 0.086 Uiso 0.851(8) 1 calc PR B 1
C4S C 0.2548(6) 0.6058(4) 0.2559(7) 0.085(2) Uani 0.851(8) 1 d PDU B 1
H4S H 0.2246 0.5435 0.2527 0.102 Uiso 0.851(8) 1 calc PR B 1
C5S C 0.1571(7) 0.6801(5) 0.2704(7) 0.080(2) Uani 0.851(8) 1 d PDU B 1
H5S H 0.0599 0.6695 0.2750 0.096 Uiso 0.851(8) 1 calc PR B 1
C6S C 0.2009(8) 0.7690(5) 0.2781(8) 0.0650(16) Uani 0.851(8) 1 d PDU B 1
H6S H 0.1345 0.8198 0.2915 0.078 Uiso 0.851(8) 1 calc PR B 1
C1T C 0.366(4) 0.779(2) 0.263(4) 0.064(4) Uani 0.149(8) 1 d PDU B 2
H1T H 0.3907 0.8367 0.2311 0.077 Uiso 0.149(8) 1 calc PR B 2
C2T C 0.468(3) 0.711(2) 0.291(3) 0.070(4) Uani 0.149(8) 1 d PDU B 2
H2T H 0.5644 0.7226 0.2791 0.084 Uiso 0.149(8) 1 calc PR B 2
C3T C 0.432(3) 0.627(2) 0.337(3) 0.081(5) Uani 0.149(8) 1 d PDU B 2
H3T H 0.5024 0.5813 0.3588 0.097 Uiso 0.149(8) 1 calc PR B 2
C4T C 0.293(3) 0.609(2) 0.350(3) 0.089(5) Uani 0.149(8) 1 d PDU B 2
H4T H 0.2676 0.5487 0.3760 0.107 Uiso 0.149(8) 1 calc PR B 2
C5T C 0.191(3) 0.678(3) 0.326(3) 0.077(4) Uani 0.149(8) 1 d PDU B 2
H5T H 0.0946 0.6680 0.3412 0.093 Uiso 0.149(8) 1 calc PR B 2
C6T C 0.227(4) 0.763(3) 0.281(5) 0.069(4) Uani 0.149(8) 1 d PDU B 2
H6T H 0.1563 0.8103 0.2625 0.083 Uiso 0.149(8) 1 calc PR B 2
C1U C 0.789(2) 0.4286(9) 0.5041(9) 0.128(5) Uani 0.435(5) 1 d PDU C 1
H1U H 0.8008 0.3817 0.5550 0.154 Uiso 0.435(5) 1 calc PR C 1
C2U C 0.8800(16) 0.4270(9) 0.4287(9) 0.118(4) Uani 0.435(5) 1 d PDU C 1
H2U H 0.9534 0.3782 0.4269 0.142 Uiso 0.435(5) 1 calc PR C 1
C3U C 0.8677(16) 0.4943(9) 0.3555(8) 0.110(4) Uani 0.435(5) 1 d PDU C 1
H3U H 0.9283 0.4912 0.3012 0.132 Uiso 0.435(5) 1 calc PR C 1
C4U C 0.7651(17) 0.5667(9) 0.3624(9) 0.111(4) Uani 0.435(5) 1 d PDU C 1
H4U H 0.7582 0.6162 0.3135 0.134 Uiso 0.435(5) 1 calc PR C 1
C5U C 0.6741(18) 0.5694(8) 0.4368(10) 0.115(4) Uani 0.435(5) 1 d PDU C 1
H5U H 0.6056 0.6212 0.4402 0.138 Uiso 0.435(5) 1 calc PR C 1
C6U C 0.679(2) 0.4987(11) 0.5075(10) 0.137(5) Uani 0.435(5) 1 d PDU C 1
H6U H 0.6098 0.4971 0.5573 0.164 Uiso 0.435(5) 1 calc PR C 1
C1V C 1.097(8) 0.439(5) 0.504(6) 0.110(9) Uani 0.065(5) 1 d PDU C -2
H1V H 1.1779 0.4014 0.5229 0.132 Uiso 0.065(5) 1 calc PR C -2
C3V C 0.913(10) 0.475(6) 0.397(4) 0.113(7) Uani 0.065(5) 1 d PDU C -2
H3V H 0.8667 0.4612 0.3425 0.136 Uiso 0.065(5) 1 calc PR C -2
C2V C 1.029(10) 0.420(4) 0.425(5) 0.115(8) Uani 0.065(5) 1 d PDU C -2
H2V H 1.0641 0.3685 0.3898 0.138 Uiso 0.065(5) 1 calc PR C -2
C4V C 0.862(8) 0.548(5) 0.448(6) 0.113(7) Uani 0.065(5) 1 d PDU C -2
H4V H 0.7797 0.5856 0.4298 0.135 Uiso 0.065(5) 1 calc PR C -2
C5V C 0.930(10) 0.569(5) 0.527(5) 0.110(9) Uani 0.065(5) 1 d PDU C -2
H5V H 0.8957 0.6209 0.5611 0.132 Uiso 0.065(5) 1 calc PR C -2
C6V C 1.046(10) 0.514(6) 0.555(4) 0.109(10) Uani 0.065(5) 1 d PDU C -2
H6V H 1.0917 0.5273 0.6100 0.131 Uiso 0.065(5) 1 calc PR C -2

loop_
_atom_site_aniso_label
_atom_site_aniso_U_11
_atom_site_aniso_U_22
_atom_site_aniso_U_33
_atom_site_aniso_U_23
_atom_site_aniso_U_13
_atom_site_aniso_U_12
Cl1 0.0627(6) 0.0476(6) 0.0396(6) -0.0031(4) -0.0001(4) -0.0166(5)
Cl2 0.0459(5) 0.0536(6) 0.0411(6) 0.0052(4) -0.0016(4) -0.0133(4)
Fe1 0.0464(4) 0.0460(4) 0.0300(4) 0.0016(3) -0.0005(3) -0.0134(3)
C1 0.043(2) 0.051(2) 0.032(2) 0.0020(16) -0.0022(15) -0.0112(17)
N1 0.0493(19) 0.053(2) 0.0310(17) 0.0029(14) -0.0025(14) -0.0115(15)
C13 0.058(2) 0.058(3) 0.032(2) 0.0044(18) 0.0017(18) -0.009(2)
C14 0.053(3) 0.061(3) 0.072(3) 0.017(2) -0.005(2) -0.017(2)
C15 0.058(3) 0.057(3) 0.040(2) -0.0036(19) 0.0022(19) -0.005(2)
C16 0.085(4) 0.078(3) 0.033(2) 0.007(2) -0.002(2) 0.007(3)
C2 0.059(3) 0.066(3) 0.031(2) -0.0044(19) -0.0063(18) -0.014(2)
C3 0.062(3) 0.059(3) 0.040(2) -0.0066(19) -0.0045(19) -0.016(2)
N2 0.054(2) 0.051(2) 0.0305(18) -0.0022(14) -0.0014(14) -0.0149(16)
C4 0.056(2) 0.047(2) 0.040(2) 0.0012(17) -0.0019(18) -0.0141(19)
C5 0.062(3) 0.050(2) 0.044(2) -0.0003(19) 0.005(2) -0.011(2)
C6 0.064(3) 0.046(2) 0.051(3) -0.0009(19) -0.003(2) -0.009(2)
N3 0.058(2) 0.049(2) 0.045(2) 0.0050(16) -0.0026(16) -0.0134(17)
C21 0.066(2) 0.049(2) 0.057(3) 0.010(2) -0.005(2) -0.0118(19)
C22 0.068(3) 0.046(3) 0.054(8) 0.008(4) -0.002(4) -0.013(3)
C23 0.066(3) 0.047(3) 0.075(8) -0.001(4) 0.000(5) -0.014(2)
C24 0.064(3) 0.055(3) 0.093(9) 0.000(5) 0.008(5) -0.016(3)
C25 0.072(3) 0.054(3) 0.082(8) 0.008(5) 0.002(5) -0.028(3)
C26 0.083(4) 0.045(3) 0.063(7) 0.009(4) -0.001(5) -0.019(2)
C27 0.072(3) 0.047(3) 0.056(8) 0.005(4) -0.006(4) -0.010(3)
C22A 0.066(4) 0.049(5) 0.063(10) 0.014(6) 0.009(6) -0.015(4)
C23A 0.062(4) 0.051(5) 0.070(10) 0.013(7) 0.009(6) -0.017(4)
C24A 0.068(5) 0.056(5) 0.083(10) 0.006(8) 0.003(7) -0.017(4)
C25A 0.079(5) 0.058(5) 0.086(10) 0.007(8) 0.007(8) -0.025(5)
C26A 0.087(6) 0.049(5) 0.078(11) 0.014(7) 0.007(8) -0.020(4)
C27A 0.081(5) 0.050(4) 0.064(11) 0.008(6) 0.003(7) -0.013(4)
C7 0.051(2) 0.055(3) 0.056(3) 0.000(2) -0.002(2) -0.014(2)
C8 0.049(2) 0.056(3) 0.048(3) 0.007(2) -0.0028(19) -0.013(2)
C9 0.046(2) 0.053(2) 0.044(2) 0.0072(18) -0.0039(17) -0.0151(19)
N4 0.0484(19) 0.0481(19) 0.0319(18) 0.0061(14) 0.0005(14) -0.0123(15)
C10 0.054(2) 0.062(3) 0.039(2) 0.0126(19) 0.0002(18) -0.016(2)
C11 0.052(2) 0.062(3) 0.038(2) 0.0120(19) -0.0006(18) -0.015(2)
N5 0.0460(18) 0.0481(19) 0.0295(17) 0.0045(13) -0.0011(13) -0.0126(14)
C17 0.044(2) 0.047(2) 0.034(2) 0.0006(16) -0.0047(16) -0.0111(17)
C18 0.046(2) 0.075(3) 0.040(2) -0.003(2) 0.0021(18) -0.005(2)
C19 0.049(2) 0.055(2) 0.039(2) 0.0071(18) -0.0049(17) -0.0102(19)
C20 0.059(3) 0.050(2) 0.053(3) -0.003(2) -0.008(2) -0.012(2)
C12 0.045(2) 0.046(2) 0.032(2) 0.0030(16) -0.0021(15) -0.0117(17)
C1S 0.081(4) 0.053(3) 0.041(3) -0.003(2) 0.004(3) -0.019(2)
C2S 0.059(3) 0.061(3) 0.057(4) -0.001(3) -0.002(3) -0.021(2)
C3S 0.062(3) 0.053(3) 0.101(5) -0.012(3) 0.006(3) -0.008(2)
C4S 0.067(3) 0.051(3) 0.139(6) -0.009(4) 0.009(4) -0.021(2)
C5S 0.057(3) 0.071(3) 0.113(6) -0.003(4) 0.008(4) -0.013(2)
C6S 0.074(3) 0.058(3) 0.061(4) -0.004(3) 0.010(3) 0.003(3)
C1T 0.075(7) 0.062(8) 0.057(9) -0.003(8) 0.004(8) -0.016(6)
C2T 0.075(7) 0.062(8) 0.071(9) -0.002(8) 0.004(8) -0.014(6)
C3T 0.082(7) 0.065(8) 0.093(10) 0.008(8) 0.015(9) -0.007(8)
C4T 0.087(9) 0.066(9) 0.112(12) 0.006(10) 0.021(11) -0.016(7)
C5T 0.075(7) 0.066(8) 0.093(9) -0.010(8) 0.016(8) -0.019(6)
C6T 0.074(6) 0.065(7) 0.070(9) -0.009(8) 0.006(9) -0.013(7)
C1U 0.262(15) 0.066(7) 0.063(7) 0.017(6) -0.042(8) -0.061(8)
C2U 0.210(12) 0.086(7) 0.069(7) 0.008(6) -0.060(7) -0.068(7)
C3U 0.183(12) 0.086(7) 0.072(7) 0.013(6) -0.041(7) -0.093(7)
C4U 0.181(12) 0.084(7) 0.078(7) 0.032(6) -0.056(7) -0.090(7)
C5U 0.210(13) 0.060(6) 0.083(8) 0.013(5) -0.047(7) -0.070(7)
C6U 0.266(15) 0.069(7) 0.080(8) 0.016(6) -0.012(9) -0.063(8)
C1V 0.18(2) 0.089(18) 0.064(18) 0.032(16) -0.035(14) -0.087(16)
C3V 0.190(15) 0.086(12) 0.072(12) 0.027(11) -0.043(11) -0.087(11)
C2V 0.194(16) 0.092(14) 0.067(14) 0.031(13) -0.041(13) -0.083(12)
C4V 0.186(15) 0.084(12) 0.077(12) 0.026(11) -0.039(12) -0.092(11)
C5V 0.18(2) 0.084(17) 0.070(17) 0.028(13) -0.034(15) -0.091(16)
C6V 0.18(2) 0.085(19) 0.066(18) 0.034(15) -0.031(15) -0.091(18)

loop_
_atom_type_symbol
_atom_type_description
_atom_type_scat_dispersion_real
_atom_type_scat_dispersion_imag
_atom_type_scat_source
C C 0.0181 0.0091 'International Tables Vol C Tables 4.2.6.8 and 6.1.1.4'
H H 0.0000 0.0000 'International Tables Vol C Tables 4.2.6.8 and 6.1.1.4'
N N 0.0311 0.0180 'International Tables Vol C Tables 4.2.6.8 and 6.1.1.4'
Cl Cl 0.3639 0.7018 'International Tables Vol C Tables 4.2.6.8 and 6.1.1.4'
Fe Fe -1.1336 3.1974 'International Tables Vol C Tables 4.2.6.8 and 6.1.1.4'

loop_
_geom_angle_atom_site_label_1
_geom_angle_atom_site_label_2
_geom_angle_atom_site_label_3
_geom_angle
C1 Fe1 C12 113.71(15)
C1 Fe1 Cl1 126.20(12)
C12 Fe1 Cl1 102.35(12)
C1 Fe1 Cl2 93.44(11)
C12 Fe1 Cl2 116.57(11)
Cl1 Fe1 Cl2 104.91(4)
N2 C1 N1 104.1(3)
N2 C1 Fe1 121.3(3)
N1 C1 Fe1 133.9(3)
C1 N1 C2 110.7(4)
C1 N1 C13 125.5(3)
C2 N1 C13 123.8(3)
N1 C13 C16 109.7(4)
N1 C13 C14 108.2(4)
C16 C13 C14 110.7(4)
N1 C13 C15 108.6(4)
C16 C13 C15 107.7(4)
C14 C13 C15 112.0(4)
C13 C14 H14A 109.5
C13 C14 H14B 109.5
H14A C14 H14B 109.5
C13 C14 H14C 109.5
H14A C14 H14C 109.5
H14B C14 H14C 109.5
C13 C15 H15A 109.5
C13 C15 H15B 109.5
H15A C15 H15B 109.5
C13 C15 H15C 109.5
H15A C15 H15C 109.5
H15B C15 H15C 109.5
C13 C16 H16A 109.5
C13 C16 H16B 109.5
H16A C16 H16B 109.5
C13 C16 H16C 109.5
H16A C16 H16C 109.5
H16B C16 H16C 109.5
C3 C2 N1 106.7(4)
C3 C2 H2 126.7
N1 C2 H2 126.7
C2 C3 N2 106.9(4)
C2 C3 H3 126.5
N2 C3 H3 126.5
C1 N2 C3 111.5(4)
C1 N2 C4 124.9(3)
C3 N2 C4 123.4(4)
N2 C4 C5 112.6(4)
N2 C4 H4A 109.1
C5 C4 H4A 109.1
N2 C4 H4B 109.1
C5 C4 H4B 109.1
H4A C4 H4B 107.8
C6 C5 C4 111.0(4)
C6 C5 H5A 109.4
C4 C5 H5A 109.4
C6 C5 H5B 109.4
C4 C5 H5B 109.4
H5A C5 H5B 108.0
N3 C6 C5 114.0(4)
N3 C6 H6A 108.7
C5 C6 H6A 108.7
N3 C6 H6B 108.7
C5 C6 H6B 108.7
H6A C6 H6B 107.6
C7 N3 C21 109.7(4)
C7 N3 C6 109.8(4)
C21 N3 C6 109.2(4)
N3 C21 C22 116.1(9)
N3 C21 C22A 111.1(17)
C22 C21 C22A 7(3)
N3 C21 H23A 108.3
C22 C21 H23A 108.3
C22A C21 H23A 106.0
N3 C21 H23B 108.3
C22 C21 H23B 108.3
C22A C21 H23B 115.6
H23A C21 H23B 107.4
N3 C21 H23C 109.4
C22 C21 H23C 111.2
C22A C21 H23C 109.4
H23A C21 H23C 4.8
H23B C21 H23C 102.6
N3 C21 H23D 109.4
C22 C21 H23D 102.2
C22A C21 H23D 109.4
H23A C21 H23D 112.7
H23B C21 H23D 6.7
H23C C21 H23D 108.0
C23 C22 C27 118.4(8)
C23 C22 C21 122.0(8)
C27 C22 C21 119.4(9)
C24 C23 C22 120.9(8)
C24 C23 H23 119.6
C22 C23 H23 119.6
C23 C24 C25 120.1(9)
C23 C24 H24 120.0
C25 C24 H24 120.0
C24 C25 C26 120.1(8)
C24 C25 H25 119.9
C26 C25 H25 119.9
C27 C26 C25 119.8(8)
C27 C26 H26 120.1
C25 C26 H26 120.1
C26 C27 C22 120.7(9)
C26 C27 H27 119.6
C22 C27 H27 119.6
C23A C22A C27A 114.5(14)
C23A C22A C21 122.6(15)
C27A C22A C21 122.8(15)
C24A C23A C22A 123.5(15)
C24A C23A H23E 118.3
C22A C23A H23E 118.3
C23A C24A C25A 120.1(15)
C23A C24A H24A 120.0
C25A C24A H24A 120.0
C24A C25A C26A 118.3(15)
C24A C25A H25A 120.8
C26A C25A H25A 120.8
C27A C26A C25A 120.0(15)
C27A C26A H26A 120.0
C25A C26A H26A 120.0
C26A C27A C22A 123.3(16)
C26A C27A H27A 118.4
C22A C27A H27A 118.4
N3 C7 C8 116.0(4)
N3 C7 H7A 108.3
C8 C7 H7A 108.3
N3 C7 H7B 108.3
C8 C7 H7B 108.3
H7A C7 H7B 107.4
C9 C8 C7 116.9(4)
C9 C8 H8A 108.1
C7 C8 H8A 108.1
C9 C8 H8B 108.1
C7 C8 H8B 108.1
H8A C8 H8B 107.3
N4 C9 C8 114.1(4)
N4 C9 H9A 108.7
C8 C9 H9A 108.7
N4 C9 H9B 108.7
C8 C9 H9B 108.7
H9A C9 H9B 107.6
C12 N4 C10 111.2(4)
C12 N4 C9 126.8(3)
C10 N4 C9 121.8(3)
C11 C10 N4 106.7(4)
C11 C10 H10 126.6
N4 C10 H10 126.6
C10 C11 N5 107.5(4)
C10 C11 H11 126.3
N5 C11 H11 126.3
C12 N5 C11 110.8(3)
C12 N5 C17 128.7(3)
C11 N5 C17 120.5(3)
N5 C17 C18 108.3(3)
N5 C17 C19 110.5(3)
C18 C17 C19 107.8(4)
N5 C17 C20 108.7(3)
C18 C17 C20 111.2(4)
C19 C17 C20 110.3(4)
C17 C18 H18A 109.5
C17 C18 H18B 109.5
H18A C18 H18B 109.5
C17 C18 H18C 109.5
H18A C18 H18C 109.5
H18B C18 H18C 109.5
C17 C19 H19A 109.5
C17 C19 H19B 109.5
H19A C19 H19B 109.5
C17 C19 H19C 109.5
H19A C19 H19C 109.5
H19B C19 H19C 109.5
C17 C20 H20A 109.5
C17 C20 H20B 109.5
H20A C20 H20B 109.5
C17 C20 H20C 109.5
H20A C20 H20C 109.5
H20B C20 H20C 109.5
N5 C12 N4 103.8(3)
N5 C12 Fe1 133.8(3)
N4 C12 Fe1 122.3(3)
C6S C1S C2S 120.2(5)
C6S C1S H1S 119.9
C2S C1S H1S 119.9
C1S C2S C3S 119.9(5)
C1S C2S H2S 120.0
C3S C2S H2S 120.0
C4S C3S C2S 119.4(5)
C4S C3S H3S 120.3
C2S C3S H3S 120.3
C3S C4S C5S 120.8(5)
C3S C4S H4S 119.6
C5S C4S H4S 119.6
C6S C5S C4S 119.6(6)
C6S C5S H5S 120.2
C4S C5S H5S 120.2
C5S C6S C1S 120.1(6)
C5S C6S H6S 120.0
C1S C6S H6S 120.0
C6T C1T C2T 120.4(11)
C6T C1T H1T 119.8
C2T C1T H1T 119.8
C3T C2T C1T 119.6(12)
C3T C2T H2T 120.2
C1T C2T H2T 120.2
C2T C3T C4T 119.9(10)
C2T C3T H3T 120.1
C4T C3T H3T 120.1
C5T C4T C3T 120.3(10)
C5T C4T H4T 119.8
C3T C4T H4T 119.8
C4T C5T C6T 119.6(12)
C4T C5T H5T 120.2
C6T C5T H5T 120.2
C1T C6T C5T 119.9(11)
C1T C6T H6T 120.1
C5T C6T H6T 120.1
C2U C1U C6U 120.5(9)
C2U C1U H1U 119.8
C6U C1U H1U 119.8
C1U C2U C3U 121.1(10)
C1U C2U H2U 119.5
C3U C2U H2U 119.5
C2U C3U C4U 118.1(9)
C2U C3U H3U 121.0
C4U C3U H3U 121.0
C5U C4U C3U 121.6(8)
C5U C4U H4U 119.2
C3U C4U H4U 119.2
C4U C5U C6U 120.8(10)
C4U C5U H5U 119.6
C6U C5U H5U 119.6
C5U C6U C1U 117.7(10)
C5U C6U H6U 121.2
C1U C6U H6U 121.2
C2V C1V C6V 119.9(12)
C2V C1V H1V 120.1
C6V C1V H1V 120.1
C2V C3V C4V 120.0(11)
C2V C3V H3V 120.0
C4V C3V H3V 120.0
C3V C2V C1V 120.2(12)
C3V C2V H2V 119.9
C1V C2V H2V 119.9
C3V C4V C5V 119.9(11)
C3V C4V H4V 120.0
C5V C4V H4V 120.0
C6V C5V C4V 120.3(12)
C6V C5V H5V 119.8
C4V C5V H5V 119.8
C5V C6V C1V 119.7(12)
C5V C6V H6V 120.2
C1V C6V H6V 120.2

loop_
_geom_bond_atom_site_label_1
_geom_bond_atom_site_label_2
_geom_bond_distance
Cl1 Fe1 2.3149(12)
Cl2 Fe1 2.3521(11)
Fe1 C1 2.158(4)
Fe1 C12 2.166(4)
C1 N2 1.347(6)
C1 N1 1.368(5)
N1 C2 1.387(6)
N1 C13 1.501(6)
C13 C16 1.513(6)
C13 C14 1.513(7)
C13 C15 1.530(6)
C14 H14A 0.9800
C14 H14B 0.9800
C14 H14C 0.9800
C15 H15A 0.9800
C15 H15B 0.9800
C15 H15C 0.9800
C16 H16A 0.9800
C16 H16B 0.9800
C16 H16C 0.9800
C2 C3 1.341(7)
C2 H2 0.9500
C3 N2 1.380(6)
C3 H3 0.9500
N2 C4 1.471(5)
C4 C5 1.516(7)
C4 H4A 0.9900
C4 H4B 0.9900
C5 C6 1.513(6)
C5 H5A 0.9900
C5 H5B 0.9900
C6 N3 1.475(6)
C6 H6A 0.9900
C6 H6B 0.9900
N3 C7 1.463(6)
N3 C21 1.469(6)
C21 C22 1.491(10)
C21 C22A 1.528(14)
C21 H23A 0.9900
C21 H23B 0.9900
C21 H23C 0.9900
C21 H23D 0.9900
C22 C23 1.388(10)
C22 C27 1.396(9)
C23 C24 1.370(10)
C23 H23 0.9500
C24 C25 1.378(10)
C24 H24 0.9500
C25 C26 1.381(10)
C25 H25 0.9500
C26 C27 1.375(10)
C26 H26 0.9500
C27 H27 0.9500
C22A C23A 1.394(13)
C22A C27A 1.397(13)
C23A C24A 1.379(14)
C23A H23E 0.9500
C24A C25A 1.387(13)
C24A H24A 0.9500
C25A C26A 1.391(14)
C25A H25A 0.9500
C26A C27A 1.381(14)
C26A H26A 0.9500
C27A H27A 0.9500
C7 C8 1.527(7)
C7 H7A 0.9900
C7 H7B 0.9900
C8 C9 1.513(7)
C8 H8A 0.9900
C8 H8B 0.9900
C9 N4 1.464(5)
C9 H9A 0.9900
C9 H9B 0.9900
N4 C12 1.363(5)
N4 C10 1.380(5)
C10 C11 1.332(6)
C10 H10 0.9500
C11 N5 1.379(5)
C11 H11 0.9500
N5 C12 1.360(5)
N5 C17 1.499(5)
C17 C18 1.513(6)
C17 C19 1.518(6)
C17 C20 1.523(6)
C18 H18A 0.9800
C18 H18B 0.9800
C18 H18C 0.9800
C19 H19A 0.9800
C19 H19B 0.9800
C19 H19C 0.9800
C20 H20A 0.9800
C20 H20B 0.9800
C20 H20C 0.9800
C1S C6S 1.371(9)
C1S C2S 1.374(8)
C1S H1S 0.9500
C2S C3S 1.377(7)
C2S H2S 0.9500
C3S C4S 1.365(8)
C3S H3S 0.9500
C4S C5S 1.377(8)
C4S H4S 0.9500
C5S C6S 1.364(9)
C5S H5S 0.9500
C6S H6S 0.9500
C1T C6T 1.37(2)
C1T C2T 1.369(13)
C1T H1T 0.9500
C2T C3T 1.368(12)
C2T H2T 0.9500
C3T C4T 1.369(12)
C3T H3T 0.9500
C4T C5T 1.365(12)
C4T H4T 0.9500
C5T C6T 1.372(14)
C5T H5T 0.9500
C6T H6T 0.9500
C1U C2U 1.352(12)
C1U C6U 1.397(19)
C1U H1U 0.9500
C2U C3U 1.360(11)
C2U H2U 0.9500
C3U C4U 1.373(11)
C3U H3U 0.9500
C4U C5U 1.345(11)
C4U H4U 0.9500
C5U C6U 1.364(11)
C5U H5U 0.9500
C6U H6U 0.9500
C1V C2V 1.368(14)
C1V C6V 1.38(2)
C1V H1V 0.9500
C3V C2V 1.366(12)
C3V C4V 1.368(12)
C3V H3V 0.9500
C2V H2V 0.9500
C4V C5V 1.369(12)
C4V H4V 0.9500
C5V C6V 1.366(14)
C5V H5V 0.9500
C6V H6V 0.9500
